data_4303647
loop_
_publ_author_name
'Raquel Ferreir\'os-Mart\'inez'
'David Esteban-G\'omez'
'Carlos Platas-Iglesias'
'Andr\'es de Blas'
'Teresa Rodr\'iguez-Blas'

_publ_contact_author_address
;
Departamento de Quimica Fundamental
Facultade de Ciencias
Universidade da Coruna
Campus da Zapateira s/n
15071 A Coruna
Spain
;
_publ_contact_author_email ucambv@udc.es
_publ_contact_author_fax '+ 34 981 167065'
_publ_contact_author_name 'De Blas, Andres'
_publ_contact_author_phone '+ 34 981 167000'
_publ_section_title
;
Selective Chelation of Cd(II) and Pb(II) versus Ca(II) and Zn(II) by Using
Octadentate Ligands Containing Pyridinecarboxylate and Pyridyl Pendants
;
_journal_name_full 'Inorganic Chemistry'
_journal_page_first 10976
_journal_page_last 10987
_journal_paper_doi 10.1021/ic900838j
_journal_volume 48
_journal_year 2009
_chemical_compound_source 'synthesis as described'
_chemical_formula_moiety 'C28 H26 N6 O4 Pb, 2(C6 H16 N), 2(Cl O4), H2 O'
_chemical_formula_sum 'C40 H60 Cl2 N8 O13 Pb'
_chemical_formula_weight 1139.05
_chemical_name_systematic
;
 ?
;
_space_group_IT_number 2
_symmetry_cell_setting triclinic
_symmetry_Int_Tables_number 2
_symmetry_space_group_name_Hall '-P 1'
_symmetry_space_group_name_H-M 'P -1'
_atom_sites_solution_hydrogens geom
_atom_sites_solution_primary direct
_atom_sites_solution_secondary difmap
_audit_conform_dict_location ftp://ftp.iucr.org/pub/cif_core.dic
_audit_conform_dict_name cif_core.dic
_audit_conform_dict_version 2.4
_audit_creation_date 2009-02-15T00:42:42-00:00
_audit_creation_method 'WinGX routine CIF_UPDATE'
_cell_angle_alpha 89.374(4)
_cell_angle_beta 66.353(3)
_cell_angle_gamma 61.903(3)
_cell_formula_units_Z 2
_cell_length_a 13.666(1)
_cell_length_b 13.780(1)
_cell_length_c 15.627(1)
_cell_measurement_reflns_used 25219
_cell_measurement_temperature 100.0(2)
_cell_measurement_theta_max 28.3075
_cell_measurement_theta_min 2.671
_cell_measurement_wavelength 0.71073
_cell_volume 2319.7(3)
_computing_cell_refinement ' SAINT V7.12A (Bruker Nonius 2004) in Apex2 suite'
_computing_data_collection 'Apex2  V.1.0-27 (Bruker Nonius, 2005)'
_computing_data_reduction 'SAINT and XPREP Version 6.14 COPYRIGHT(c) 2003 Bruker-AXS'
_computing_molecular_graphics 'Ortep-3 for Windows (Farrugia, 1997)'
_computing_publication_material 'WinGX publication routines (Farrugia, 1999)'
_computing_structure_refinement 'SHELXL-97 (Sheldrick, 2008)'
_computing_structure_solution 'SIR92 (Giacovazzo et al, 1993)'
_diffrn_ambient_temperature 100.0(2)
_diffrn_measured_fraction_theta_full 0.989
_diffrn_measured_fraction_theta_max 0.989
_diffrn_measurement_device_type 'Bruker X8 APEXII CCD'
_diffrn_measurement_method 'omega and  phi rotation with narrow frames'
_diffrn_radiation_monochromator graphite
_diffrn_radiation_probe x-ray
_diffrn_radiation_source 'fine-focus sealed tube'
_diffrn_radiation_type MoK\a
_diffrn_radiation_wavelength 0.71073
_diffrn_reflns_av_R_equivalents 0.0346
_diffrn_reflns_av_unetI/netI 0.0284
_diffrn_reflns_limit_h_max 18
_diffrn_reflns_limit_h_min -18
_diffrn_reflns_limit_k_max 18
_diffrn_reflns_limit_k_min -18
_diffrn_reflns_limit_l_max 20
_diffrn_reflns_limit_l_min -20
_diffrn_reflns_number 45398
_diffrn_reflns_theta_full 28.36
_diffrn_reflns_theta_max 28.36
_diffrn_reflns_theta_min 1.8
_exptl_absorpt_coefficient_mu 3.822
_exptl_absorpt_correction_T_max 0.696
_exptl_absorpt_correction_T_min 0.450
_exptl_absorpt_correction_type multi-scan
_exptl_absorpt_process_details
;
SABADS, Bruker-AXS  Version 2004/1
;
_exptl_crystal_colour colourless
_exptl_crystal_density_diffrn 1.631
_exptl_crystal_density_method 'not measured'
_exptl_crystal_description prism
_exptl_crystal_F_000 1152
_exptl_crystal_size_max 0.36
_exptl_crystal_size_mid 0.184
_exptl_crystal_size_min 0.095
_refine_diff_density_max 1.016
_refine_diff_density_min -0.766
_refine_diff_density_rms 0.131
_refine_ls_extinction_method none
_refine_ls_goodness_of_fit_ref 1.108
_refine_ls_hydrogen_treatment constr
_refine_ls_matrix_type full
_refine_ls_number_parameters 600
_refine_ls_number_reflns 11491
_refine_ls_number_restraints 2
_refine_ls_restrained_S_all 1.108
_refine_ls_R_factor_all 0.0257
_refine_ls_R_factor_gt 0.0218
_refine_ls_shift/su_max 0.027
_refine_ls_shift/su_mean 0.001
_refine_ls_structure_factor_coef Fsqd
_refine_ls_weighting_details 'calc w=1/[\s^2^(Fo^2^)+(0.0345P)^2^+0.7900P] where P=(Fo^2^+2Fc^2^)/3'
_refine_ls_weighting_scheme calc
_refine_ls_wR_factor_gt 0.0549
_refine_ls_wR_factor_ref 0.0611
_reflns_number_gt 10626
_reflns_number_total 11491
_reflns_threshold_expression >2\s(I)
_cod_data_source_file ic900838j_si_003_1.cif
_cod_data_source_block compound2
_cod_database_code 4303647

loop_
_symmetry_equiv_pos_as_xyz
'x, y, z'
'-x, -y, -z'

loop_
_atom_site_label
_atom_site_type_symbol
_atom_site_fract_x
_atom_site_fract_y
_atom_site_fract_z
_atom_site_U_iso_or_equiv
_atom_site_adp_type
_atom_site_occupancy
_atom_site_symmetry_multiplicity
_atom_site_calc_flag
_atom_site_refinement_flags
_atom_site_disorder_assembly
_atom_site_disorder_group
Pb01 Pb 0.825065(7) 0.397252(7) 0.722744(6) 0.01521(3) Uani 1 1 d . . .
Cl1 Cl 0.85704(6) 0.77748(6) 0.98786(6) 0.03217(15) Uani 1 1 d . . .
Cl2 Cl 0.60285(7) 0.21283(6) 0.48782(5) 0.03578(16) Uani 1 1 d . . .
C13 C 0.8415(2) 0.1543(2) 0.80180(18) 0.0225(5) Uani 1 1 d . . .
H13 H 0.8159 0.152 0.7539 0.027 Uiso 1 1 calc R . .
O3 O 0.73350(16) 0.61894(15) 0.72003(13) 0.0250(4) Uani 1 1 d . . .
O1 O 0.59952(16) 0.41787(16) 0.79308(13) 0.0236(4) Uani 1 1 d . . .
C11 C 0.9123(3) 0.0664(3) 0.9131(2) 0.0341(7) Uani 1 1 d . . .
H11 H 0.9357 0.0047 0.9432 0.041 Uiso 1 1 calc R . .
O4 O 0.75374(16) 0.75804(15) 0.65526(13) 0.0262(4) Uani 1 1 d . . .
O2 O 0.39660(17) 0.54095(19) 0.88247(14) 0.0309(4) Uani 1 1 d . . .
C29 C 0.2162(3) 0.6720(3) 0.7880(2) 0.0419(8) Uani 1 1 d . . .
H29A H 0.2619 0.7124 0.7807 0.05 Uiso 1 1 calc R . .
H29B H 0.1592 0.6897 0.8569 0.05 Uiso 1 1 calc R . .
N3 N 0.84699(19) 0.24488(19) 0.82377(15) 0.0205(4) Uani 1 1 d . . .
N4 N 1.08639(17) 0.25121(17) 0.65368(14) 0.0175(4) Uani 1 1 d . . .
N1 N 0.65971(18) 0.52974(17) 0.88405(14) 0.0168(4) Uani 1 1 d . . .
N6 N 0.98372(18) 0.47597(17) 0.62247(14) 0.0183(4) Uani 1 1 d . . .
N5 N 0.94644(19) 0.18796(18) 0.58615(15) 0.0211(4) Uani 1 1 d . . .
N2 N 0.90168(18) 0.41642(18) 0.84550(14) 0.0183(4) Uani 1 1 d . . .
O13 O 0.6300(2) 0.20538(19) 0.73442(16) 0.0376(5) Uani 1 1 d D . .
N9 N 0.4841(2) 0.09418(19) 0.23673(16) 0.0268(5) Uani 1 1 d . . .
H9 H 0.4014 0.1442 0.2789 0.032 Uiso 1 1 calc R . .
C3 C 0.4463(2) 0.6667(2) 0.98094(18) 0.0236(5) Uani 1 1 d . . .
H3 H 0.3614 0.6936 0.9983 0.028 Uiso 1 1 calc R . .
C10 C 0.9189(3) 0.1579(2) 0.9359(2) 0.0280(6) Uani 1 1 d . . .
H10 H 0.9472 0.1604 0.9819 0.034 Uiso 1 1 calc R . .
C5 C 0.6044(2) 0.6825(2) 0.99807(19) 0.0239(5) Uani 1 1 d . . .
H5 H 0.6295 0.7202 1.0277 0.029 Uiso 1 1 calc R . .
C14 C 1.0362(2) 0.3772(2) 0.79759(18) 0.0219(5) Uani 1 1 d . . .
H14A H 1.0642 0.378 0.8469 0.026 Uiso 1 1 calc R . .
H14B H 1.0498 0.4303 0.7578 0.026 Uiso 1 1 calc R . .
C6 C 0.6922(2) 0.5852(2) 0.92617(17) 0.0194(5) Uani 1 1 d . . .
O5 O 0.6346(2) 0.2971(2) 0.49665(19) 0.0487(6) Uani 1 1 d . . .
C23 C 1.1078(2) 0.4074(2) 0.57875(17) 0.0185(5) Uani 1 1 d . . .
C38 C 0.5234(3) -0.0089(2) 0.2776(2) 0.0281(6) Uani 1 1 d . . .
H38A H 0.6097 -0.0666 0.2328 0.034 Uiso 1 1 calc R . .
H38B H 0.4696 -0.0403 0.2831 0.034 Uiso 1 1 calc R . .
O9 O 0.9485(2) 0.66096(19) 0.9598(2) 0.0457(6) Uani 1 1 d . A .
C19 C 1.0962(3) 0.0546(2) 0.4016(2) 0.0317(6) Uani 1 1 d . . .
H19 H 1.1478 0.0093 0.3384 0.038 Uiso 1 1 calc R . .
O10A O 0.9095(13) 0.8486(11) 0.9471(8) 0.0426(15) Uani 0.619(11) 1 d P A 1
C8 C 0.8749(2) 0.3551(2) 0.92226(17) 0.0200(5) Uani 1 1 d . . .
H8A H 0.7901 0.4057 0.9738 0.024 Uiso 1 1 calc R . .
H8B H 0.9335 0.3375 0.9499 0.024 Uiso 1 1 calc R . .
C15 C 1.1138(2) 0.2593(2) 0.73482(18) 0.0221(5) Uani 1 1 d . . .
H15A H 1.2027 0.2351 0.7094 0.026 Uiso 1 1 calc R . .
H15B H 1.099 0.2068 0.7746 0.026 Uiso 1 1 calc R . .
C21 C 0.8977(3) 0.1804(2) 0.52901(19) 0.0247(5) Uani 1 1 d . . .
H21 H 0.81 0.2223 0.5529 0.03 Uiso 1 1 calc R . .
C9 C 0.8837(2) 0.2478(2) 0.89089(17) 0.0201(5) Uani 1 1 d . . .
C28 C 0.7953(2) 0.6598(2) 0.67075(17) 0.0211(5) Uani 1 1 d . . .
C1 C 0.5096(2) 0.5033(2) 0.85786(18) 0.0226(5) Uani 1 1 d . . .
C27 C 0.9366(2) 0.5862(2) 0.62278(17) 0.0187(5) Uani 1 1 d . . .
O12A O 0.7514(5) 0.8088(4) 0.9804(6) 0.064(2) Uani 0.619(11) 1 d P A 1
C18 C 1.1478(3) 0.0616(2) 0.4600(2) 0.0272(6) Uani 1 1 d . . .
H18 H 1.2353 0.0213 0.4372 0.033 Uiso 1 1 calc R . .
C16 C 1.1205(2) 0.1344(2) 0.62103(18) 0.0212(5) Uani 1 1 d . . .
H16A H 1.0872 0.1054 0.6772 0.025 Uiso 1 1 calc R . .
H16B H 1.212 0.0857 0.5892 0.025 Uiso 1 1 calc R . .
C7 C 0.8300(2) 0.5381(2) 0.88927(18) 0.0221(5) Uani 1 1 d . . .
H7A H 0.8569 0.5788 0.8411 0.027 Uiso 1 1 calc R . .
H7B H 0.847 0.5503 0.9429 0.027 Uiso 1 1 calc R . .
N8 N 0.3075(2) 0.5483(2) 0.75737(17) 0.0299(5) Uani 1 1 d . . .
H8 H 0.3494 0.5321 0.7948 0.036 Uiso 1 1 calc R . .
C17 C 1.0703(2) 0.1282(2) 0.55216(18) 0.0205(5) Uani 1 1 d . . .
O8 O 0.4811(2) 0.2649(2) 0.4943(2) 0.0516(6) Uani 1 1 d . . .
C24 C 1.1881(2) 0.4479(2) 0.53674(18) 0.0220(5) Uani 1 1 d . . .
H24 H 1.2755 0.398 0.5071 0.026 Uiso 1 1 calc R . .
C2 C 0.5390(2) 0.5698(2) 0.91051(17) 0.0189(5) Uani 1 1 d . . .
O7 O 0.6021(3) 0.1577(3) 0.5664(2) 0.0714(9) Uani 1 1 d . . .
O6 O 0.6916(3) 0.1351(2) 0.3984(2) 0.0610(8) Uani 1 1 d . . .
C25 C 1.1385(2) 0.5622(2) 0.53884(19) 0.0251(5) Uani 1 1 d . . .
H25 H 1.1915 0.5919 0.5113 0.03 Uiso 1 1 calc R . .
C4 C 0.4799(2) 0.7233(2) 1.02554(19) 0.0271(6) Uani 1 1 d . . .
H4 H 0.4181 0.7896 1.0745 0.032 Uiso 1 1 calc R . .
C26 C 1.0107(2) 0.6327(2) 0.58163(19) 0.0239(5) Uani 1 1 d . . .
H26 H 0.9745 0.7111 0.5828 0.029 Uiso 1 1 calc R . .
C20 C 0.9691(3) 0.1143(2) 0.4365(2) 0.0296(6) Uani 1 1 d . . .
H20 H 0.9312 0.1104 0.3983 0.036 Uiso 1 1 calc R . .
C22 C 1.1578(2) 0.2831(2) 0.57143(18) 0.0203(5) Uani 1 1 d . . .
H22A H 1.1614 0.2515 0.5129 0.024 Uiso 1 1 calc R . .
H22B H 1.2439 0.2473 0.5634 0.024 Uiso 1 1 calc R . .
C39 C 0.5163(3) 0.0145(3) 0.3747(2) 0.0408(8) Uani 1 1 d . . .
H39A H 0.5432 -0.0555 0.3977 0.061 Uiso 1 1 calc R . .
H39B H 0.4306 0.0701 0.4199 0.061 Uiso 1 1 calc R . .
H39C H 0.5705 0.0442 0.3696 0.061 Uiso 1 1 calc R . .
C12 C 0.8714(3) 0.0644(2) 0.8457(2) 0.0292(6) Uani 1 1 d . . .
H12 H 0.864 0.0025 0.83 0.035 Uiso 1 1 calc R . .
C36 C 0.4863(3) 0.0690(3) 0.1426(2) 0.0419(8) Uani 1 1 d . . .
H36A H 0.5716 0.0102 0.097 0.05 Uiso 1 1 calc R . .
H36B H 0.4645 0.1379 0.1164 0.05 Uiso 1 1 calc R . .
C40 C 0.5525(3) 0.1547(3) 0.2315(3) 0.0426(8) Uani 1 1 d . . .
H40A H 0.5365 0.1803 0.2972 0.051 Uiso 1 1 calc R . .
H40B H 0.5189 0.2226 0.2059 0.051 Uiso 1 1 calc R . .
C31 C 0.2389(3) 0.4833(3) 0.7810(3) 0.0430(8) Uani 1 1 d . . .
H31A H 0.1651 0.5218 0.844 0.052 Uiso 1 1 calc R . .
H31B H 0.2098 0.4831 0.7323 0.052 Uiso 1 1 calc R . .
C33 C 0.4029(3) 0.5095(3) 0.6564(2) 0.0449(8) Uani 1 1 d . . .
H33A H 0.3613 0.537 0.6147 0.054 Uiso 1 1 calc R . .
H33B H 0.4494 0.4261 0.6393 0.054 Uiso 1 1 calc R . .
C37 C 0.3978(4) 0.0292(3) 0.1503(3) 0.0494(9) Uani 1 1 d . . .
H37A H 0.4034 0.0139 0.0869 0.074 Uiso 1 1 calc R . .
H37B H 0.3128 0.0878 0.1941 0.074 Uiso 1 1 calc R . .
H37C H 0.4198 -0.0399 0.175 0.074 Uiso 1 1 calc R . .
C34 C 0.4930(4) 0.5499(4) 0.6374(3) 0.0510(9) Uani 1 1 d . . .
H34A H 0.5536 0.5222 0.5696 0.076 Uiso 1 1 calc R . .
H34B H 0.5363 0.5212 0.6771 0.076 Uiso 1 1 calc R . .
H34C H 0.4478 0.6325 0.653 0.076 Uiso 1 1 calc R . .
C30 C 0.1403(3) 0.7167(3) 0.7345(3) 0.0531(10) Uani 1 1 d . . .
H30A H 0.0836 0.7982 0.7593 0.08 Uiso 1 1 calc R . .
H30B H 0.0922 0.6794 0.7429 0.08 Uiso 1 1 calc R . .
H30C H 0.1953 0.7017 0.6663 0.08 Uiso 1 1 calc R . .
C32 C 0.3200(3) 0.3644(4) 0.7833(3) 0.0563(10) Uani 1 1 d . . .
H32A H 0.2731 0.3252 0.7986 0.084 Uiso 1 1 calc R . .
H32B H 0.3476 0.3644 0.8323 0.084 Uiso 1 1 calc R . .
H32C H 0.3924 0.3257 0.7206 0.084 Uiso 1 1 calc R . .
C10Z C 0.6919(3) 0.0839(4) 0.1696(4) 0.0699(14) Uani 1 1 d . . .
H10A H 0.7301 0.1289 0.1695 0.105 Uiso 1 1 calc R . .
H10B H 0.709 0.0596 0.1039 0.105 Uiso 1 1 calc R . .
H10C H 0.7266 0.0175 0.1953 0.105 Uiso 1 1 calc R . .
O11A O 0.8188(5) 0.8057(4) 1.0944(3) 0.051(2) Uani 0.619(11) 1 d P A 1
O11B O 0.7574(8) 0.8012(7) 1.0700(6) 0.060(4) Uani 0.381(11) 1 d P A 2
O12B O 0.8183(14) 0.7788(9) 0.9054(11) 0.075(4) Uani 0.381(11) 1 d P A 2
O10B O 0.912(2) 0.837(2) 0.9710(13) 0.0426(15) Uani 0.381(11) 1 d P A 2
H41 H 0.6089 0.2712 0.7491 0.155 Uiso 1 1 d D . .
H42 H 0.6186 0.2068 0.6878 0.056(13) Uiso 1 1 d D . .

loop_
_atom_site_aniso_label
_atom_site_aniso_U_11
_atom_site_aniso_U_22
_atom_site_aniso_U_33
_atom_site_aniso_U_23
_atom_site_aniso_U_13
_atom_site_aniso_U_12
Pb01 0.01368(5) 0.01523(5) 0.01664(5) 0.00360(3) -0.00676(3) -0.00735(3)
Cl1 0.0206(3) 0.0219(3) 0.0505(4) 0.0125(3) -0.0122(3) -0.0116(3)
Cl2 0.0352(4) 0.0245(3) 0.0408(4) 0.0011(3) -0.0247(3) -0.0039(3)
C13 0.0224(12) 0.0242(13) 0.0212(12) 0.0044(10) -0.0088(10) -0.0129(10)
O3 0.0173(8) 0.0195(9) 0.0260(9) 0.0071(7) -0.0030(7) -0.0061(7)
O1 0.0199(8) 0.0262(10) 0.0251(9) 0.0034(8) -0.0093(7) -0.0126(8)
C11 0.0414(16) 0.0271(15) 0.0346(15) 0.0161(13) -0.0201(13) -0.0158(13)
O4 0.0216(9) 0.0159(9) 0.0277(9) 0.0059(7) -0.0046(7) -0.0053(7)
O2 0.0180(9) 0.0444(13) 0.0285(10) 0.0032(9) -0.0099(7) -0.0148(9)
C29 0.0326(16) 0.0359(18) 0.0384(17) -0.0039(14) -0.0149(13) -0.0045(13)
N3 0.0223(10) 0.0225(11) 0.0195(10) 0.0078(8) -0.0090(8) -0.0138(9)
N4 0.0147(9) 0.0169(10) 0.0196(9) 0.0053(8) -0.0073(8) -0.0074(8)
N1 0.0174(9) 0.0163(10) 0.0173(9) 0.0041(8) -0.0071(7) -0.0097(8)
N6 0.0162(9) 0.0157(10) 0.0206(10) 0.0044(8) -0.0062(8) -0.0080(8)
N5 0.0226(10) 0.0182(11) 0.0228(10) 0.0065(8) -0.0094(8) -0.0113(9)
N2 0.0156(9) 0.0194(10) 0.0206(10) 0.0023(8) -0.0071(8) -0.0101(8)
O13 0.0434(12) 0.0340(12) 0.0430(12) 0.0078(10) -0.0257(10) -0.0199(10)
N9 0.0212(10) 0.0208(12) 0.0232(11) 0.0031(9) -0.0042(9) -0.0045(9)
C3 0.0194(11) 0.0216(13) 0.0239(12) 0.0066(10) -0.0078(10) -0.0077(10)
C10 0.0309(14) 0.0267(14) 0.0287(13) 0.0105(11) -0.0177(11) -0.0130(12)
C5 0.0296(13) 0.0191(13) 0.0248(12) 0.0026(10) -0.0118(10) -0.0139(11)
C14 0.0168(11) 0.0291(14) 0.0226(12) 0.0038(10) -0.0096(9) -0.0130(10)
C6 0.0211(11) 0.0182(12) 0.0192(11) 0.0048(9) -0.0088(9) -0.0105(10)
O5 0.0451(13) 0.0397(14) 0.0571(15) -0.0038(12) -0.0234(12) -0.0178(11)
C23 0.0165(11) 0.0178(12) 0.0178(11) 0.0031(9) -0.0060(9) -0.0076(9)
C38 0.0246(13) 0.0200(13) 0.0294(14) 0.0050(11) -0.0094(11) -0.0063(11)
O9 0.0379(12) 0.0251(11) 0.0733(17) -0.0042(11) -0.0319(12) -0.0095(10)
C19 0.0504(18) 0.0211(14) 0.0227(13) 0.0029(11) -0.0110(12) -0.0219(13)
O10A 0.0615(17) 0.046(3) 0.049(5) 0.030(3) -0.029(4) -0.045(2)
C8 0.0188(11) 0.0246(13) 0.0180(11) 0.0054(10) -0.0097(9) -0.0109(10)
C15 0.0148(11) 0.0256(13) 0.0256(12) 0.0064(10) -0.0108(9) -0.0088(10)
C21 0.0313(14) 0.0230(13) 0.0299(13) 0.0126(11) -0.0171(11) -0.0185(11)
C9 0.0171(11) 0.0217(13) 0.0187(11) 0.0045(10) -0.0070(9) -0.0087(10)
C28 0.0185(11) 0.0186(12) 0.0183(11) 0.0020(9) -0.0049(9) -0.0064(10)
C1 0.0200(11) 0.0283(14) 0.0213(12) 0.0090(10) -0.0101(10) -0.0130(11)
C27 0.0185(11) 0.0166(12) 0.0172(11) 0.0025(9) -0.0060(9) -0.0079(9)
O12A 0.052(3) 0.051(3) 0.129(7) 0.046(4) -0.067(4) -0.033(3)
C18 0.0281(13) 0.0140(12) 0.0286(13) 0.0000(10) -0.0055(11) -0.0086(10)
C16 0.0181(11) 0.0156(12) 0.0263(12) 0.0071(10) -0.0092(9) -0.0068(9)
C7 0.0234(12) 0.0225(13) 0.0245(12) 0.0029(10) -0.0109(10) -0.0143(10)
N8 0.0225(11) 0.0322(13) 0.0315(12) -0.0004(10) -0.0121(9) -0.0111(10)
C17 0.0248(12) 0.0132(11) 0.0225(12) 0.0045(9) -0.0086(10) -0.0106(10)
O8 0.0408(13) 0.0408(14) 0.0791(18) 0.0160(13) -0.0395(13) -0.0147(11)
C24 0.0152(11) 0.0220(13) 0.0265(12) 0.0053(10) -0.0077(9) -0.0094(10)
C2 0.0180(11) 0.0211(12) 0.0181(11) 0.0068(9) -0.0080(9) -0.0104(10)
O7 0.095(2) 0.070(2) 0.081(2) 0.0437(18) -0.066(2) -0.0431(19)
O6 0.0528(16) 0.0467(16) 0.0599(17) -0.0187(13) -0.0191(13) -0.0128(13)
C25 0.0223(12) 0.0241(14) 0.0321(14) 0.0104(11) -0.0106(10) -0.0155(11)
C4 0.0268(13) 0.0183(13) 0.0242(13) 0.0006(10) -0.0062(10) -0.0071(11)
C26 0.0252(12) 0.0178(12) 0.0290(13) 0.0075(10) -0.0110(10) -0.0120(10)
C20 0.0497(17) 0.0271(15) 0.0284(13) 0.0123(12) -0.0220(13) -0.0278(14)
C22 0.0154(11) 0.0170(12) 0.0222(12) 0.0041(9) -0.0045(9) -0.0070(9)
C39 0.0415(17) 0.0394(19) 0.0360(16) 0.0096(14) -0.0199(14) -0.0145(15)
C12 0.0324(14) 0.0230(14) 0.0321(14) 0.0077(11) -0.0118(11) -0.0163(12)
C36 0.0446(18) 0.0358(18) 0.0247(14) 0.0073(13) -0.0101(13) -0.0101(14)
C40 0.0334(16) 0.0291(16) 0.0478(19) 0.0029(14) -0.0017(14) -0.0167(13)
C31 0.0321(16) 0.051(2) 0.052(2) 0.0078(17) -0.0196(15) -0.0242(16)
C33 0.0317(16) 0.050(2) 0.0343(17) -0.0077(15) -0.0033(13) -0.0163(15)
C37 0.062(2) 0.045(2) 0.0410(18) 0.0052(16) -0.0328(17) -0.0183(18)
C34 0.055(2) 0.077(3) 0.0419(19) 0.0322(19) -0.0273(17) -0.044(2)
C30 0.046(2) 0.052(2) 0.045(2) 0.0137(17) -0.0241(17) -0.0097(17)
C32 0.045(2) 0.061(3) 0.086(3) 0.033(2) -0.039(2) -0.0353(19)
C10Z 0.0359(19) 0.049(2) 0.087(3) -0.015(2) 0.0114(19) -0.0261(18)
O11A 0.047(3) 0.040(2) 0.031(2) 0.0106(17) -0.0057(18) -0.006(2)
O11B 0.050(5) 0.058(5) 0.046(5) -0.012(4) 0.012(4) -0.036(4)
O12B 0.129(10) 0.073(6) 0.108(9) 0.064(7) -0.104(9) -0.071(7)
O10B 0.0615(17) 0.046(3) 0.049(5) 0.030(3) -0.029(4) -0.045(2)

loop_
_atom_type_symbol
_atom_type_description
_atom_type_scat_dispersion_real
_atom_type_scat_dispersion_imag
_atom_type_scat_source
C C 0.0033 0.0016 'International Tables Vol C Tables 4.2.6.8 and 6.1.1.4'
H H 0 0 'International Tables Vol C Tables 4.2.6.8 and 6.1.1.4'
N N 0.0061 0.0033 'International Tables Vol C Tables 4.2.6.8 and 6.1.1.4'
O O 0.0106 0.006 'International Tables Vol C Tables 4.2.6.8 and 6.1.1.4'
Pb Pb -3.3944 10.1111 'International Tables Vol C Tables 4.2.6.8 and 6.1.1.4'
Cl Cl 0.1484 0.1585 'International Tables Vol C Tables 4.2.6.8 and 6.1.1.4'

loop_
_geom_angle_atom_site_label_1
_geom_angle_atom_site_label_2
_geom_angle_atom_site_label_3
_geom_angle
_geom_angle_site_symmetry_1
_geom_angle_site_symmetry_3
_geom_angle_publ_flag
N1 Pb01 N3 82.94(7) . . yes
N1 Pb01 N2 63.51(6) . . yes
N3 Pb01 N2 66.82(7) . . yes
N1 Pb01 O1 61.90(6) . . yes
N3 Pb01 O1 77.89(6) . . yes
N2 Pb01 O1 117.15(6) . . yes
N1 Pb01 O3 65.71(6) . . yes
N3 Pb01 O3 147.73(6) . . yes
N2 Pb01 O3 91.23(6) . . yes
O1 Pb01 O3 93.04(5) . . yes
N1 Pb01 N6 111.09(6) . . yes
N3 Pb01 N6 132.20(6) . . yes
N2 Pb01 N6 78.98(6) . . yes
O1 Pb01 N6 149.58(6) . . yes
O3 Pb01 N6 59.43(5) . . yes
N1 Pb01 N4 130.86(6) . . yes
N3 Pb01 N4 75.13(6) . . yes
N2 Pb01 N4 67.47(6) . . yes
O1 Pb01 N4 147.49(6) . . yes
O3 Pb01 N4 119.43(5) . . yes
N6 Pb01 N4 61.03(6) . . yes
N1 Pb01 N5 150.54(6) . . yes
N3 Pb01 N5 75.12(6) . . yes
N2 Pb01 N5 122.32(6) . . yes
O1 Pb01 N5 93.97(6) . . yes
O3 Pb01 N5 136.89(6) . . yes
N6 Pb01 N5 98.24(6) . . yes
N4 Pb01 N5 61.81(6) . . yes
O10B Cl1 O11B 123.1(11) . . ?
O10B Cl1 O12A 123.7(9) . . ?
O11B Cl1 O12A 64.4(5) . . ?
O10B Cl1 O9 109.3(11) . . ?
O11B Cl1 O9 111.9(4) . . ?
O12A Cl1 O9 118.1(3) . . ?
O11B Cl1 O10A 129.9(6) . . ?
O12A Cl1 O10A 111.5(5) . . ?
O9 Cl1 O10A 112.6(6) . . ?
O10B Cl1 O11A 90.2(8) . . ?
O12A Cl1 O11A 106.2(4) . . ?
O9 Cl1 O11A 103.05(19) . . ?
O10A Cl1 O11A 103.9(5) . . ?
O10B Cl1 O12B 106.3(7) . . ?
O11B Cl1 O12B 106.3(6) . . ?
O9 Cl1 O12B 96.3(5) . . ?
O10A Cl1 O12B 90.7(5) . . ?
O11A Cl1 O12B 148.8(6) . . ?
O6 Cl2 O8 110.49(17) . . ?
O6 Cl2 O7 111.4(2) . . ?
O8 Cl2 O7 107.69(18) . . ?
O6 Cl2 O5 108.81(17) . . ?
O8 Cl2 O5 110.14(15) . . ?
O7 Cl2 O5 108.33(18) . . ?
N3 C13 C12 122.8(3) . . ?
N3 C13 H13 118.6 . . ?
C12 C13 H13 118.6 . . ?
C28 O3 Pb01 124.95(15) . . ?
C1 O1 Pb01 117.82(16) . . ?
C10 C11 C12 119.4(3) . . ?
C10 C11 H11 120.3 . . ?
C12 C11 H11 120.3 . . ?
N8 C29 C30 115.3(3) . . ?
N8 C29 H29A 108.4 . . ?
C30 C29 H29A 108.4 . . ?
N8 C29 H29B 108.4 . . ?
C30 C29 H29B 108.4 . . ?
H29A C29 H29B 107.5 . . ?
C9 N3 C13 118.6(2) . . ?
C9 N3 Pb01 118.43(16) . . ?
C13 N3 Pb01 122.21(16) . . ?
C22 N4 C15 110.89(19) . . ?
C22 N4 C16 107.56(19) . . ?
C15 N4 C16 110.75(19) . . ?
C22 N4 Pb01 111.73(14) . . ?
C15 N4 Pb01 106.56(13) . . ?
C16 N4 Pb01 109.37(13) . . ?
C6 N1 C2 119.1(2) . . ?
C6 N1 Pb01 116.43(15) . . ?
C2 N1 Pb01 121.02(16) . . ?
C27 N6 C23 118.5(2) . . ?
C27 N6 Pb01 119.61(14) . . ?
C23 N6 Pb01 121.69(15) . . ?
C21 N5 C17 118.1(2) . . ?
C21 N5 Pb01 119.79(17) . . ?
C17 N5 Pb01 114.39(16) . . ?
C7 N2 C14 109.65(19) . . ?
C7 N2 C8 108.45(19) . . ?
C14 N2 C8 110.16(19) . . ?
C7 N2 Pb01 105.21(14) . . ?
C14 N2 Pb01 111.26(14) . . ?
C8 N2 Pb01 111.95(14) . . ?
H41 O13 H42 99.9 . . ?
C40 N9 C38 114.1(2) . . ?
C40 N9 C36 112.1(2) . . ?
C38 N9 C36 111.6(2) . . ?
C40 N9 H9 106.1 . . ?
C38 N9 H9 106.1 . . ?
C36 N9 H9 106.1 . . ?
C4 C3 C2 118.7(2) . . ?
C4 C3 H3 120.7 . . ?
C2 C3 H3 120.7 . . ?
C11 C10 C9 119.3(3) . . ?
C11 C10 H10 120.3 . . ?
C9 C10 H10 120.3 . . ?
C4 C5 C6 118.7(2) . . ?
C4 C5 H5 120.6 . . ?
C6 C5 H5 120.6 . . ?
N2 C14 C15 112.5(2) . . ?
N2 C14 H14A 109.1 . . ?
C15 C14 H14A 109.1 . . ?
N2 C14 H14B 109.1 . . ?
C15 C14 H14B 109.1 . . ?
H14A C14 H14B 107.8 . . ?
N1 C6 C5 122.0(2) . . ?
N1 C6 C7 116.1(2) . . ?
C5 C6 C7 121.9(2) . . ?
N6 C23 C24 122.1(2) . . ?
N6 C23 C22 117.5(2) . . ?
C24 C23 C22 120.4(2) . . ?
N9 C38 C39 113.0(2) . . ?
N9 C38 H38A 109 . . ?
C39 C38 H38A 109 . . ?
N9 C38 H38B 109 . . ?
C39 C38 H38B 109 . . ?
H38A C38 H38B 107.8 . . ?
C20 C19 C18 119.0(3) . . ?
C20 C19 H19 120.5 . . ?
C18 C19 H19 120.5 . . ?
N2 C8 C9 115.0(2) . . ?
N2 C8 H8A 108.5 . . ?
C9 C8 H8A 108.5 . . ?
N2 C8 H8B 108.5 . . ?
C9 C8 H8B 108.5 . . ?
H8A C8 H8B 107.5 . . ?
N4 C15 C14 113.4(2) . . ?
N4 C15 H15A 108.9 . . ?
C14 C15 H15A 108.9 . . ?
N4 C15 H15B 108.9 . . ?
C14 C15 H15B 108.9 . . ?
H15A C15 H15B 107.7 . . ?
N5 C21 C20 123.2(3) . . ?
N5 C21 H21 118.4 . . ?
C20 C21 H21 118.4 . . ?
N3 C9 C10 121.4(2) . . ?
N3 C9 C8 117.5(2) . . ?
C10 C9 C8 120.9(2) . . ?
O3 C28 O4 126.8(2) . . ?
O3 C28 C27 118.3(2) . . ?
O4 C28 C27 114.9(2) . . ?
O2 C1 O1 126.2(3) . . ?
O2 C1 C2 116.0(2) . . ?
O1 C1 C2 117.7(2) . . ?
N6 C27 C26 122.7(2) . . ?
N6 C27 C28 116.5(2) . . ?
C26 C27 C28 120.8(2) . . ?
C19 C18 C17 119.4(3) . . ?
C19 C18 H18 120.3 . . ?
C17 C18 H18 120.3 . . ?
N4 C16 C17 111.7(2) . . ?
N4 C16 H16A 109.3 . . ?
C17 C16 H16A 109.3 . . ?
N4 C16 H16B 109.3 . . ?
C17 C16 H16B 109.3 . . ?
H16A C16 H16B 107.9 . . ?
N2 C7 C6 111.4(2) . . ?
N2 C7 H7A 109.4 . . ?
C6 C7 H7A 109.4 . . ?
N2 C7 H7B 109.4 . . ?
C6 C7 H7B 109.4 . . ?
H7A C7 H7B 108 . . ?
C33 N8 C29 114.7(3) . . ?
C33 N8 C31 111.9(3) . . ?
C29 N8 C31 109.8(2) . . ?
C33 N8 H8 106.6 . . ?
C29 N8 H8 106.6 . . ?
C31 N8 H8 106.6 . . ?
N5 C17 C18 121.9(2) . . ?
N5 C17 C16 116.2(2) . . ?
C18 C17 C16 121.9(2) . . ?
C25 C24 C23 118.9(2) . . ?
C25 C24 H24 120.6 . . ?
C23 C24 H24 120.6 . . ?
N1 C2 C3 122.2(2) . . ?
N1 C2 C1 116.0(2) . . ?
C3 C2 C1 121.8(2) . . ?
C24 C25 C26 119.2(2) . . ?
C24 C25 H25 120.4 . . ?
C26 C25 H25 120.4 . . ?
C3 C4 C5 119.3(2) . . ?
C3 C4 H4 120.4 . . ?
C5 C4 H4 120.4 . . ?
C25 C26 C27 118.5(2) . . ?
C25 C26 H26 120.7 . . ?
C27 C26 H26 120.7 . . ?
C19 C20 C21 118.3(3) . . ?
C19 C20 H20 120.8 . . ?
C21 C20 H20 120.8 . . ?
N4 C22 C23 115.59(19) . . ?
N4 C22 H22A 108.4 . . ?
C23 C22 H22A 108.4 . . ?
N4 C22 H22B 108.4 . . ?
C23 C22 H22B 108.4 . . ?
H22A C22 H22B 107.4 . . ?
C38 C39 H39A 109.5 . . ?
C38 C39 H39B 109.5 . . ?
H39A C39 H39B 109.5 . . ?
C38 C39 H39C 109.5 . . ?
H39A C39 H39C 109.5 . . ?
H39B C39 H39C 109.5 . . ?
C13 C12 C11 118.4(3) . . ?
C13 C12 H12 120.8 . . ?
C11 C12 H12 120.8 . . ?
N9 C36 C37 113.1(3) . . ?
N9 C36 H36A 109 . . ?
C37 C36 H36A 109 . . ?
N9 C36 H36B 109 . . ?
C37 C36 H36B 109 . . ?
H36A C36 H36B 107.8 . . ?
N9 C40 C10Z 114.1(3) . . ?
N9 C40 H40A 108.7 . . ?
C10Z C40 H40A 108.7 . . ?
N9 C40 H40B 108.7 . . ?
C10Z C40 H40B 108.7 . . ?
H40A C40 H40B 107.6 . . ?
C32 C31 N8 111.6(3) . . ?
C32 C31 H31A 109.3 . . ?
N8 C31 H31A 109.3 . . ?
C32 C31 H31B 109.3 . . ?
N8 C31 H31B 109.3 . . ?
H31A C31 H31B 108 . . ?
N8 C33 C34 112.9(3) . . ?
N8 C33 H33A 109 . . ?
C34 C33 H33A 109 . . ?
N8 C33 H33B 109 . . ?
C34 C33 H33B 109 . . ?
H33A C33 H33B 107.8 . . ?
C36 C37 H37A 109.5 . . ?
C36 C37 H37B 109.5 . . ?
H37A C37 H37B 109.5 . . ?
C36 C37 H37C 109.5 . . ?
H37A C37 H37C 109.5 . . ?
H37B C37 H37C 109.5 . . ?
C33 C34 H34A 109.5 . . ?
C33 C34 H34B 109.5 . . ?
H34A C34 H34B 109.5 . . ?
C33 C34 H34C 109.5 . . ?
H34A C34 H34C 109.5 . . ?
H34B C34 H34C 109.5 . . ?
C29 C30 H30A 109.5 . . ?
C29 C30 H30B 109.5 . . ?
H30A C30 H30B 109.5 . . ?
C29 C30 H30C 109.5 . . ?
H30A C30 H30C 109.5 . . ?
H30B C30 H30C 109.5 . . ?
C31 C32 H32A 109.5 . . ?
C31 C32 H32B 109.5 . . ?
H32A C32 H32B 109.5 . . ?
C31 C32 H32C 109.5 . . ?
H32A C32 H32C 109.5 . . ?
H32B C32 H32C 109.5 . . ?
C40 C10Z H10A 109.5 . . ?
C40 C10Z H10B 109.5 . . ?
H10A C10Z H10B 109.5 . . ?
C40 C10Z H10C 109.5 . . ?
H10A C10Z H10C 109.5 . . ?
H10B C10Z H10C 109.5 . . ?

loop_
_geom_bond_atom_site_label_1
_geom_bond_atom_site_label_2
_geom_bond_distance
_geom_bond_site_symmetry_2
_geom_bond_publ_flag
Pb01 N1 2.537(2) . yes
Pb01 N3 2.589(2) . yes
Pb01 N2 2.594(2) . yes
Pb01 O1 2.6932(17) . yes
Pb01 O3 2.7090(18) . yes
Pb01 N6 2.7903(19) . yes
Pb01 N4 2.8556(19) . yes
Pb01 N5 2.901(2) . yes
Cl1 O10B 1.31(2) . ?
Cl1 O11B 1.341(6) . ?
Cl1 O12A 1.353(4) . ?
Cl1 O9 1.421(2) . ?
Cl1 O10A 1.471(10) . ?
Cl1 O11A 1.523(5) . ?
Cl1 O12B 1.574(8) . ?
Cl2 O6 1.422(3) . ?
Cl2 O8 1.427(2) . ?
Cl2 O7 1.436(3) . ?
Cl2 O5 1.443(3) . ?
C13 N3 1.341(3) . ?
C13 C12 1.380(4) . ?
C13 H13 0.95 . ?
O3 C28 1.241(3) . ?
O1 C1 1.260(3) . ?
C11 C10 1.367(4) . ?
C11 C12 1.382(4) . ?
C11 H11 0.95 . ?
O4 C28 1.262(3) . ?
O2 C1 1.256(3) . ?
C29 N8 1.493(4) . ?
C29 C30 1.496(5) . ?
C29 H29A 0.99 . ?
C29 H29B 0.99 . ?
N3 C9 1.340(3) . ?
N4 C22 1.477(3) . ?
N4 C15 1.478(3) . ?
N4 C16 1.480(3) . ?
N1 C6 1.334(3) . ?
N1 C2 1.341(3) . ?
N6 C27 1.341(3) . ?
N6 C23 1.346(3) . ?
N5 C21 1.341(3) . ?
N5 C17 1.342(3) . ?
N2 C7 1.476(3) . ?
N2 C14 1.484(3) . ?
N2 C8 1.485(3) . ?
O13 H41 0.815 . ?
O13 H42 0.802 . ?
N9 C40 1.500(4) . ?
N9 C38 1.500(3) . ?
N9 C36 1.500(4) . ?
N9 H9 0.93 . ?
C3 C4 1.382(4) . ?
C3 C2 1.385(4) . ?
C3 H3 0.95 . ?
C10 C9 1.397(4) . ?
C10 H10 0.95 . ?
C5 C4 1.384(4) . ?
C5 C6 1.391(4) . ?
C5 H5 0.95 . ?
C14 C15 1.518(4) . ?
C14 H14A 0.99 . ?
C14 H14B 0.99 . ?
C6 C7 1.512(3) . ?
C23 C24 1.392(3) . ?
C23 C22 1.502(3) . ?
C38 C39 1.511(4) . ?
C38 H38A 0.99 . ?
C38 H38B 0.99 . ?
C19 C20 1.377(4) . ?
C19 C18 1.386(4) . ?
C19 H19 0.95 . ?
C8 C9 1.497(4) . ?
C8 H8A 0.99 . ?
C8 H8B 0.99 . ?
C15 H15A 0.99 . ?
C15 H15B 0.99 . ?
C21 C20 1.390(4) . ?
C21 H21 0.95 . ?
C28 C27 1.526(3) . ?
C1 C2 1.518(4) . ?
C27 C26 1.389(3) . ?
C18 C17 1.388(4) . ?
C18 H18 0.95 . ?
C16 C17 1.511(4) . ?
C16 H16A 0.99 . ?
C16 H16B 0.99 . ?
C7 H7A 0.99 . ?
C7 H7B 0.99 . ?
N8 C33 1.479(4) . ?
N8 C31 1.524(4) . ?
N8 H8 0.93 . ?
C24 C25 1.385(4) . ?
C24 H24 0.95 . ?
C25 C26 1.386(4) . ?
C25 H25 0.95 . ?
C4 H4 0.95 . ?
C26 H26 0.95 . ?
C20 H20 0.95 . ?
C22 H22A 0.99 . ?
C22 H22B 0.99 . ?
C39 H39A 0.98 . ?
C39 H39B 0.98 . ?
C39 H39C 0.98 . ?
C12 H12 0.95 . ?
C36 C37 1.511(5) . ?
C36 H36A 0.99 . ?
C36 H36B 0.99 . ?
C40 C10Z 1.520(5) . ?
C40 H40A 0.99 . ?
C40 H40B 0.99 . ?
C31 C32 1.495(5) . ?
C31 H31A 0.99 . ?
C31 H31B 0.99 . ?
C33 C34 1.503(5) . ?
C33 H33A 0.99 . ?
C33 H33B 0.99 . ?
C37 H37A 0.98 . ?
C37 H37B 0.98 . ?
C37 H37C 0.98 . ?
C34 H34A 0.98 . ?
C34 H34B 0.98 . ?
C34 H34C 0.98 . ?
C30 H30A 0.98 . ?
C30 H30B 0.98 . ?
C30 H30C 0.98 . ?
C32 H32A 0.98 . ?
C32 H32B 0.98 . ?
C32 H32C 0.98 . ?
C10Z H10A 0.98 . ?
C10Z H10B 0.98 . ?
C10Z H10C 0.98 . ?

loop_
_geom_hbond_atom_site_label_D
_geom_hbond_atom_site_label_H
_geom_hbond_atom_site_label_A
_geom_hbond_distance_DH
_geom_hbond_distance_HA
_geom_hbond_distance_DA
_geom_hbond_angle_DHA
_geom_hbond_site_symmetry_A
N9 H9 O4 0.93 1.72 2.645(3) 173 2_666
N8 H8 O2 0.93 1.76 2.665(3) 163.8 .
O13 H41 O1 0.815 2.070 2.862(3) 163.8 .
O13 H42 O7 0.802 2.150 2.924(4) 162.2 .

loop_
_geom_torsion_atom_site_label_1
_geom_torsion_atom_site_label_2
_geom_torsion_atom_site_label_3
_geom_torsion_atom_site_label_4
_geom_torsion
_geom_torsion_site_symmetry_1
_geom_torsion_site_symmetry_2
_geom_torsion_site_symmetry_3
_geom_torsion_site_symmetry_4
_geom_torsion_publ_flag
N1 Pb01 O3 C28 143.2(2) . . . . ?
N3 Pb01 O3 C28 128.5(2) . . . . ?
N2 Pb01 O3 C28 83.2(2) . . . . ?
O1 Pb01 O3 C28 -159.6(2) . . . . ?
N6 Pb01 O3 C28 6.7(2) . . . . ?
N4 Pb01 O3 C28 18.5(2) . . . . ?
N5 Pb01 O3 C28 -60.5(2) . . . . ?
N1 Pb01 O1 C1 18.93(17) . . . . ?
N3 Pb01 O1 C1 107.33(18) . . . . ?
N2 Pb01 O1 C1 51.56(19) . . . . ?
O3 Pb01 O1 C1 -41.38(18) . . . . ?
N6 Pb01 O1 C1 -65.1(2) . . . . ?
N4 Pb01 O1 C1 141.75(17) . . . . ?
N5 Pb01 O1 C1 -178.81(18) . . . . ?
C12 C13 N3 C9 0.4(4) . . . . ?
C12 C13 N3 Pb01 169.96(19) . . . . ?
N1 Pb01 N3 C9 -62.91(18) . . . . ?
N2 Pb01 N3 C9 1.24(16) . . . . ?
O1 Pb01 N3 C9 -125.60(18) . . . . ?
O3 Pb01 N3 C9 -49.4(2) . . . . ?
N6 Pb01 N3 C9 49.3(2) . . . . ?
N4 Pb01 N3 C9 72.72(17) . . . . ?
N5 Pb01 N3 C9 136.92(18) . . . . ?
N1 Pb01 N3 C13 127.49(19) . . . . ?
N2 Pb01 N3 C13 -168.4(2) . . . . ?
O1 Pb01 N3 C13 64.81(18) . . . . ?
O3 Pb01 N3 C13 141.02(17) . . . . ?
N6 Pb01 N3 C13 -120.34(18) . . . . ?
N4 Pb01 N3 C13 -96.87(19) . . . . ?
N5 Pb01 N3 C13 -32.68(18) . . . . ?
N1 Pb01 N4 C22 -117.74(16) . . . . ?
N3 Pb01 N4 C22 175.69(17) . . . . ?
N2 Pb01 N4 C22 -113.62(17) . . . . ?
O1 Pb01 N4 C22 140.82(15) . . . . ?
O3 Pb01 N4 C22 -35.59(17) . . . . ?
N6 Pb01 N4 C22 -24.02(15) . . . . ?
N5 Pb01 N4 C22 94.84(16) . . . . ?
N1 Pb01 N4 C15 3.52(18) . . . . ?
N3 Pb01 N4 C15 -63.04(15) . . . . ?
N2 Pb01 N4 C15 7.64(14) . . . . ?
O1 Pb01 N4 C15 -97.91(17) . . . . ?
O3 Pb01 N4 C15 85.67(15) . . . . ?
N6 Pb01 N4 C15 97.25(16) . . . . ?
N5 Pb01 N4 C15 -143.89(16) . . . . ?
N1 Pb01 N4 C16 123.28(14) . . . . ?
N3 Pb01 N4 C16 56.71(14) . . . . ?
N2 Pb01 N4 C16 127.40(15) . . . . ?
O1 Pb01 N4 C16 21.8(2) . . . . ?
O3 Pb01 N4 C16 -154.57(14) . . . . ?
N6 Pb01 N4 C16 -142.99(16) . . . . ?
N5 Pb01 N4 C16 -24.13(14) . . . . ?
N3 Pb01 N1 C6 101.16(17) . . . . ?
N2 Pb01 N1 C6 33.59(16) . . . . ?
O1 Pb01 N1 C6 -178.83(19) . . . . ?
O3 Pb01 N1 C6 -70.96(17) . . . . ?
N6 Pb01 N1 C6 -31.50(18) . . . . ?
N4 Pb01 N1 C6 37.8(2) . . . . ?
N5 Pb01 N1 C6 142.98(16) . . . . ?
N3 Pb01 N1 C2 -99.86(18) . . . . ?
N2 Pb01 N1 C2 -167.4(2) . . . . ?
O1 Pb01 N1 C2 -19.86(17) . . . . ?
O3 Pb01 N1 C2 88.01(18) . . . . ?
N6 Pb01 N1 C2 127.47(17) . . . . ?
N4 Pb01 N1 C2 -163.19(16) . . . . ?
N5 Pb01 N1 C2 -58.0(2) . . . . ?
N1 Pb01 N6 C27 -41.66(19) . . . . ?
N3 Pb01 N6 C27 -141.57(17) . . . . ?
N2 Pb01 N6 C27 -97.45(18) . . . . ?
O1 Pb01 N6 C27 28.5(2) . . . . ?
O3 Pb01 N6 C27 0.62(17) . . . . ?
N4 Pb01 N6 C27 -167.7(2) . . . . ?
N5 Pb01 N6 C27 141.08(18) . . . . ?
N1 Pb01 N6 C23 133.78(18) . . . . ?
N3 Pb01 N6 C23 33.9(2) . . . . ?
N2 Pb01 N6 C23 78.00(18) . . . . ?
O1 Pb01 N6 C23 -156.10(16) . . . . ?
O3 Pb01 N6 C23 176.1(2) . . . . ?
N4 Pb01 N6 C23 7.78(17) . . . . ?
N5 Pb01 N6 C23 -43.48(19) . . . . ?
N1 Pb01 N5 C21 82.5(2) . . . . ?
N3 Pb01 N5 C21 125.72(18) . . . . ?
N2 Pb01 N5 C21 175.19(16) . . . . ?
O1 Pb01 N5 C21 49.37(18) . . . . ?
O3 Pb01 N5 C21 -49.4(2) . . . . ?
N6 Pb01 N5 C21 -102.69(18) . . . . ?
N4 Pb01 N5 C21 -153.42(19) . . . . ?
N1 Pb01 N5 C17 -128.61(17) . . . . ?
N3 Pb01 N5 C17 -85.40(17) . . . . ?
N2 Pb01 N5 C17 -35.93(18) . . . . ?
O1 Pb01 N5 C17 -161.75(16) . . . . ?
O3 Pb01 N5 C17 99.52(17) . . . . ?
N6 Pb01 N5 C17 46.19(17) . . . . ?
N4 Pb01 N5 C17 -4.54(15) . . . . ?
N1 Pb01 N2 C7 -42.56(13) . . . . ?
N3 Pb01 N2 C7 -136.23(15) . . . . ?
O1 Pb01 N2 C7 -74.66(15) . . . . ?
O3 Pb01 N2 C7 19.39(14) . . . . ?
N6 Pb01 N2 C7 77.89(14) . . . . ?
N4 Pb01 N2 C7 140.93(15) . . . . ?
N5 Pb01 N2 C7 170.73(13) . . . . ?
N1 Pb01 N2 C14 -161.22(18) . . . . ?
N3 Pb01 N2 C14 105.11(17) . . . . ?
O1 Pb01 N2 C14 166.68(15) . . . . ?
O3 Pb01 N2 C14 -99.28(16) . . . . ?
N6 Pb01 N2 C14 -40.77(16) . . . . ?
N4 Pb01 N2 C14 22.27(15) . . . . ?
N5 Pb01 N2 C14 52.07(17) . . . . ?
N1 Pb01 N2 C8 75.04(15) . . . . ?
N3 Pb01 N2 C8 -18.64(14) . . . . ?
O1 Pb01 N2 C8 42.93(17) . . . . ?
O3 Pb01 N2 C8 136.98(15) . . . . ?
N6 Pb01 N2 C8 -164.51(16) . . . . ?
N4 Pb01 N2 C8 -101.48(16) . . . . ?
N5 Pb01 N2 C8 -71.68(16) . . . . ?
C12 C11 C10 C9 0.2(4) . . . . ?
C7 N2 C14 C15 -168.8(2) . . . . ?
C8 N2 C14 C15 71.9(3) . . . . ?
Pb01 N2 C14 C15 -52.8(2) . . . . ?
C2 N1 C6 C5 1.2(3) . . . . ?
Pb01 N1 C6 C5 160.54(19) . . . . ?
C2 N1 C6 C7 -177.2(2) . . . . ?
Pb01 N1 C6 C7 -17.8(3) . . . . ?
C4 C5 C6 N1 -0.8(4) . . . . ?
C4 C5 C6 C7 177.4(2) . . . . ?
C27 N6 C23 C24 2.0(4) . . . . ?
Pb01 N6 C23 C24 -173.48(18) . . . . ?
C27 N6 C23 C22 -174.5(2) . . . . ?
Pb01 N6 C23 C22 10.1(3) . . . . ?
C40 N9 C38 C39 54.4(3) . . . . ?
C36 N9 C38 C39 -177.2(3) . . . . ?
C7 N2 C8 C9 150.5(2) . . . . ?
C14 N2 C8 C9 -89.5(2) . . . . ?
Pb01 N2 C8 C9 34.9(2) . . . . ?
C22 N4 C15 C14 84.8(2) . . . . ?
C16 N4 C15 C14 -155.89(19) . . . . ?
Pb01 N4 C15 C14 -37.0(2) . . . . ?
N2 C14 C15 N4 63.6(3) . . . . ?
C17 N5 C21 C20 -0.3(4) . . . . ?
Pb01 N5 C21 C20 147.4(2) . . . . ?
C13 N3 C9 C10 1.6(4) . . . . ?
Pb01 N3 C9 C10 -168.34(19) . . . . ?
C13 N3 C9 C8 -173.0(2) . . . . ?
Pb01 N3 C9 C8 17.0(3) . . . . ?
C11 C10 C9 N3 -1.9(4) . . . . ?
C11 C10 C9 C8 172.5(2) . . . . ?
N2 C8 C9 N3 -35.7(3) . . . . ?
N2 C8 C9 C10 149.6(2) . . . . ?
Pb01 O3 C28 O4 167.5(2) . . . . ?
Pb01 O3 C28 C27 -12.5(3) . . . . ?
Pb01 O1 C1 O2 161.7(2) . . . . ?
Pb01 O1 C1 C2 -16.9(3) . . . . ?
C23 N6 C27 C26 -1.4(4) . . . . ?
Pb01 N6 C27 C26 174.19(19) . . . . ?
C23 N6 C27 C28 178.3(2) . . . . ?
Pb01 N6 C27 C28 -6.1(3) . . . . ?
O3 C28 C27 N6 12.1(4) . . . . ?
O4 C28 C27 N6 -167.9(2) . . . . ?
O3 C28 C27 C26 -168.2(2) . . . . ?
O4 C28 C27 C26 11.8(4) . . . . ?
C20 C19 C18 C17 0.2(4) . . . . ?
C22 N4 C16 C17 -70.1(2) . . . . ?
C15 N4 C16 C17 168.59(19) . . . . ?
Pb01 N4 C16 C17 51.4(2) . . . . ?
C14 N2 C7 C6 171.6(2) . . . . ?
C8 N2 C7 C6 -68.0(2) . . . . ?
Pb01 N2 C7 C6 51.9(2) . . . . ?
N1 C6 C7 N2 -25.1(3) . . . . ?
C5 C6 C7 N2 156.6(2) . . . . ?
C30 C29 N8 C33 60.8(4) . . . . ?
C30 C29 N8 C31 -66.2(4) . . . . ?
C21 N5 C17 C18 1.3(4) . . . . ?
Pb01 N5 C17 C18 -148.1(2) . . . . ?
C21 N5 C17 C16 -176.7(2) . . . . ?
Pb01 N5 C17 C16 33.8(2) . . . . ?
C19 C18 C17 N5 -1.3(4) . . . . ?
C19 C18 C17 C16 176.7(2) . . . . ?
N4 C16 C17 N5 -60.6(3) . . . . ?
N4 C16 C17 C18 121.4(2) . . . . ?
N6 C23 C24 C25 -1.0(4) . . . . ?
C22 C23 C24 C25 175.4(2) . . . . ?
C6 N1 C2 C3 -0.6(3) . . . . ?
Pb01 N1 C2 C3 -158.98(18) . . . . ?
C6 N1 C2 C1 178.8(2) . . . . ?
Pb01 N1 C2 C1 20.4(3) . . . . ?
C4 C3 C2 N1 -0.3(4) . . . . ?
C4 C3 C2 C1 -179.6(2) . . . . ?
O2 C1 C2 N1 -179.9(2) . . . . ?
O1 C1 C2 N1 -1.2(3) . . . . ?
O2 C1 C2 C3 -0.5(4) . . . . ?
O1 C1 C2 C3 178.2(2) . . . . ?
C23 C24 C25 C26 -0.7(4) . . . . ?
C2 C3 C4 C5 0.6(4) . . . . ?
C6 C5 C4 C3 -0.1(4) . . . . ?
C24 C25 C26 C27 1.3(4) . . . . ?
N6 C27 C26 C25 -0.2(4) . . . . ?
C28 C27 C26 C25 -179.9(2) . . . . ?
C18 C19 C20 C21 0.7(4) . . . . ?
N5 C21 C20 C19 -0.7(4) . . . . ?
C15 N4 C22 C23 -78.2(3) . . . . ?
C16 N4 C22 C23 160.6(2) . . . . ?
Pb01 N4 C22 C23 40.5(2) . . . . ?
N6 C23 C22 N4 -35.3(3) . . . . ?
C24 C23 C22 N4 148.2(2) . . . . ?
N3 C13 C12 C11 -2.0(4) . . . . ?
C10 C11 C12 C13 1.7(4) . . . . ?
C40 N9 C36 C37 -168.6(3) . . . . ?
C38 N9 C36 C37 61.9(3) . . . . ?
C38 N9 C40 C10Z 60.4(4) . . . . ?
C36 N9 C40 C10Z -67.7(4) . . . . ?
C33 N8 C31 C32 70.8(4) . . . . ?
C29 N8 C31 C32 -160.6(3) . . . . ?
C29 N8 C33 C34 68.8(4) . . . . ?
C31 N8 C33 C34 -165.3(3) . . . . ?
